data_7204535
loop_
_publ_author_name
'Bulman Page, Philip C.'
'Allin, Steven M.'
'Maddocks, Suzanne J.'
'Elsegood, Mark R. J.'

_publ_section_title
;
 New ligands for asymmetric diethylzinc additions to aromatic
 aldehydes, demonstrating substrate-dependent nonlinear effects
;
_journal_issue 24
_journal_name_full 'Journal of the Chemical Society, Perkin Transactions 1'
_journal_page_first 2827
_journal_paper_doi 10.1039/b208810j
_journal_year 2002
_chemical_formula_sum 'C35.67 H33.33 N1.33 O1.33'
_chemical_formula_weight 501.97
_space_group_IT_number 146
_symmetry_cell_setting rhombohedral
_symmetry_space_group_name_Hall 'R 3'
_symmetry_space_group_name_H-M 'R 3 :H'
_atom_sites_solution_hydrogens geom
_atom_sites_solution_primary direct
_atom_sites_solution_secondary difmap
_audit_creation_method SHELXL-97
_cell_angle_alpha 90.00
_cell_angle_beta 90.00
_cell_angle_gamma 120.00
_cell_formula_units_Z 9
_cell_length_a 27.263(2)
_cell_length_b 27.263(2)
_cell_length_c 9.4764(10)
_cell_measurement_reflns_used 6207
_cell_measurement_temperature 150(2)
_cell_measurement_theta_max 28.13
_cell_measurement_theta_min 2.31
_cell_volume 6099.9(9)
_computing_cell_refinement 'Bruker SAINT'
_computing_data_collection 'Bruker SMART'
_computing_data_reduction 'Bruker SAINT'
_computing_molecular_graphics 'Bruker SHELXTL'
_computing_publication_material 'Bruker SHELXTL and local programs'
_computing_structure_refinement 'Bruker SHELXTL'
_computing_structure_solution 'Bruker SHELXTL'
_diffrn_ambient_temperature 150(2)
_diffrn_measured_fraction_theta_full 1.000
_diffrn_measured_fraction_theta_max 0.928
_diffrn_measurement_device_type 'Bruker SMART 1000 CCD diffractometer'
_diffrn_measurement_method '\w rotation with narrow frames'
_diffrn_radiation_monochromator graphite
_diffrn_radiation_source 'sealed tube'
_diffrn_radiation_type MoK\a
_diffrn_radiation_wavelength 0.71073
_diffrn_reflns_av_R_equivalents 0.0314
_diffrn_reflns_av_sigmaI/netI 0.0462
_diffrn_reflns_limit_h_max 35
_diffrn_reflns_limit_h_min -35
_diffrn_reflns_limit_k_max 36
_diffrn_reflns_limit_k_min -35
_diffrn_reflns_limit_l_max 12
_diffrn_reflns_limit_l_min -12
_diffrn_reflns_number 17684
_diffrn_reflns_theta_full 26.00
_diffrn_reflns_theta_max 28.84
_diffrn_reflns_theta_min 1.49
_diffrn_standards_decay_% 0
_diffrn_standards_number 0
_exptl_absorpt_coefficient_mu 0.074
_exptl_absorpt_correction_T_max 0.980
_exptl_absorpt_correction_T_min 0.946
_exptl_absorpt_correction_type multi-scan
_exptl_absorpt_process_details 'SADABS, Sheldrick, G.M.'
_exptl_crystal_colour colourless
_exptl_crystal_density_diffrn 1.230
_exptl_crystal_density_method 'not measured'
_exptl_crystal_description block
_exptl_crystal_F_000 2406
_exptl_crystal_size_max 0.76
_exptl_crystal_size_mid 0.47
_exptl_crystal_size_min 0.27
_refine_diff_density_max 0.304
_refine_diff_density_min -0.226
_refine_diff_density_rms 0.049
_refine_ls_abs_structure_details 'Flack H D (1983), Acta Cryst. A39, 876-881'
_refine_ls_abs_structure_Flack -1(3)
_refine_ls_extinction_coef 0.0012(2)
_refine_ls_extinction_expression Fc^*^=kFc[1+0.001xFc^2^\l^3^/sin(2\q)]^-1/4^
_refine_ls_extinction_method SHELXL
_refine_ls_goodness_of_fit_ref 1.077
_refine_ls_hydrogen_treatment constr
_refine_ls_matrix_type full
_refine_ls_number_parameters 335
_refine_ls_number_reflns 6360
_refine_ls_number_restraints 1
_refine_ls_restrained_S_all 1.077
_refine_ls_R_factor_all 0.0896
_refine_ls_R_factor_gt 0.0694
_refine_ls_shift/su_max 0.000
_refine_ls_shift/su_mean 0.000
_refine_ls_structure_factor_coef Fsqd
_refine_ls_weighting_details 'calc w=1/[\s^2^(Fo^2^)+(0.0667P)^2^+11.2484P] where P=(Fo^2^+2Fc^2^)/3'
_refine_ls_weighting_scheme calc
_refine_ls_wR_factor_gt 0.1697
_refine_ls_wR_factor_ref 0.1780
_reflns_number_gt 4805
_reflns_number_total 6360
_reflns_threshold_expression I>2\s(I)
_cod_data_source_file b208810j.txt
_cod_data_source_block 4
_cod_original_cell_volume 6099.7(9)
_cod_original_sg_symbol_H-M R3
_cod_database_code 7204535

loop_
_symmetry_equiv_pos_as_xyz
'x, y, z'
'-y, x-y, z'
'-x+y, -x, z'
'x+2/3, y+1/3, z+1/3'
'-y+2/3, x-y+1/3, z+1/3'
'-x+y+2/3, -x+1/3, z+1/3'
'x+1/3, y+2/3, z+2/3'
'-y+1/3, x-y+2/3, z+2/3'
'-x+y+1/3, -x+2/3, z+2/3'

loop_
_atom_site_label
_atom_site_type_symbol
_atom_site_fract_x
_atom_site_fract_y
_atom_site_fract_z
_atom_site_U_iso_or_equiv
_atom_site_adp_type
_atom_site_occupancy
_atom_site_symmetry_multiplicity
_atom_site_calc_flag
_atom_site_refinement_flags
_atom_site_disorder_assembly
_atom_site_disorder_group
N1 N 0.44995(11) 0.22528(12) 0.3537(3) 0.0377(6) Uani 1 1 d . . .
C1 C 0.42597(16) 0.19873(16) 0.2179(3) 0.0466(8) Uani 1 1 d . . .
H1A H 0.4523 0.2075 0.1376 0.056 Uiso 1 1 calc R . .
H1B H 0.3882 0.1929 0.1925 0.056 Uiso 1 1 calc R . .
C2 C 0.42930(14) 0.16471(13) 0.3357(3) 0.0375(7) Uani 1 1 d . . .
H2 H 0.3921 0.1397 0.3828 0.045 Uiso 1 1 calc R . .
C3 C 0.47109(14) 0.14317(15) 0.3461(4) 0.0422(8) Uani 1 1 d . . .
O1 O 0.48767(12) 0.14494(13) 0.4916(3) 0.0600(7) Uani 1 1 d . . .
C4 C 0.4429(2) 0.1094(3) 0.5860(4) 0.0786(15) Uani 1 1 d . . .
H4A H 0.4581 0.1134 0.6817 0.118 Uiso 1 1 calc R . .
H4B H 0.4260 0.0699 0.5557 0.118 Uiso 1 1 calc R . .
H4C H 0.4139 0.1206 0.5853 0.118 Uiso 1 1 calc R . .
C5 C 0.52625(16) 0.18044(15) 0.2682(5) 0.0588(11) Uani 1 1 d . . .
C6 C 0.52780(19) 0.18052(16) 0.1233(5) 0.0672(13) Uani 1 1 d . . .
H6 H 0.4939 0.1579 0.0718 0.081 Uiso 1 1 calc R . .
C7 C 0.5788(3) 0.2136(2) 0.0503(8) 0.107(3) Uani 1 1 d . . .
H7 H 0.5800 0.2145 -0.0499 0.128 Uiso 1 1 calc R . .
C8 C 0.6282(2) 0.24566(17) 0.1317(9) 0.096(2) Uani 1 1 d . . .
H8 H 0.6634 0.2685 0.0853 0.115 Uiso 1 1 calc R . .
C9 C 0.6266(2) 0.2444(2) 0.2735(10) 0.105(3) Uani 1 1 d . . .
H9 H 0.6602 0.2658 0.3267 0.126 Uiso 1 1 calc R . .
C10 C 0.57696(16) 0.21252(17) 0.3391(8) 0.0809(17) Uani 1 1 d . . .
H10 H 0.5766 0.2119 0.4393 0.097 Uiso 1 1 calc R . .
C11 C 0.44547(13) 0.08251(14) 0.2918(3) 0.0379(7) Uani 1 1 d . . .
C12 C 0.47460(15) 0.05346(15) 0.3188(3) 0.0436(8) Uani 1 1 d . . .
H12 H 0.5100 0.0723 0.3665 0.052 Uiso 1 1 calc R . .
C13 C 0.45308(17) -0.00165(16) 0.2780(4) 0.0508(9) Uani 1 1 d . . .
H13 H 0.4741 -0.0203 0.2947 0.061 Uiso 1 1 calc R . .
C14 C 0.40083(18) -0.03044(16) 0.2124(4) 0.0514(9) Uani 1 1 d . . .
H14 H 0.3847 -0.0695 0.1901 0.062 Uiso 1 1 calc R . .
C15 C 0.37232(16) -0.00209(16) 0.1795(4) 0.0497(8) Uani 1 1 d . . .
H15 H 0.3376 -0.0210 0.1290 0.060 Uiso 1 1 calc R . .
C16 C 0.39388(15) 0.05363(15) 0.2196(3) 0.0431(8) Uani 1 1 d . . .
H16 H 0.3735 0.0726 0.1980 0.052 Uiso 1 1 calc R . .
C17 C 0.41746(13) 0.24629(13) 0.4383(3) 0.0348(6) Uani 1 1 d . . .
C18 C 0.44612(14) 0.26334(14) 0.5841(3) 0.0386(7) Uani 1 1 d . . .
C19 C 0.4959(2) 0.2629(3) 0.6121(5) 0.0841(16) Uani 1 1 d . . .
H19 H 0.5126 0.2511 0.5418 0.101 Uiso 1 1 calc R . .
C20 C 0.5210(3) 0.2800(3) 0.7450(6) 0.110(2) Uani 1 1 d . . .
H20 H 0.5556 0.2807 0.7629 0.132 Uiso 1 1 calc R . .
C21 C 0.4971(2) 0.2959(2) 0.8509(5) 0.0810(15) Uani 1 1 d . . .
H21 H 0.5134 0.3049 0.9425 0.097 Uiso 1 1 calc R . .
C22 C 0.44981(17) 0.29848(19) 0.8214(4) 0.0591(10) Uani 1 1 d . . .
H22 H 0.4340 0.3116 0.8909 0.071 Uiso 1 1 calc R . .
C23 C 0.42445(15) 0.28188(16) 0.6896(4) 0.0470(8) Uani 1 1 d . . .
H23 H 0.3909 0.2834 0.6715 0.056 Uiso 1 1 calc R . .
C24 C 0.42668(13) 0.30085(13) 0.3654(3) 0.0367(7) Uani 1 1 d . . .
C25 C 0.47048(16) 0.32974(15) 0.2712(4) 0.0487(8) Uani 1 1 d . . .
H25 H 0.4957 0.3161 0.2518 0.058 Uiso 1 1 calc R . .
C26 C 0.47840(18) 0.37864(16) 0.2039(4) 0.0583(10) Uani 1 1 d . . .
H26 H 0.5086 0.3978 0.1387 0.070 Uiso 1 1 calc R . .
C27 C 0.44273(17) 0.39913(15) 0.2315(4) 0.0542(9) Uani 1 1 d . . .
H27 H 0.4473 0.4318 0.1840 0.065 Uiso 1 1 calc R . .
C28 C 0.39998(17) 0.37168(15) 0.3295(4) 0.0511(9) Uani 1 1 d . . .
H28 H 0.3762 0.3867 0.3521 0.061 Uiso 1 1 calc R . .
C29 C 0.39130(16) 0.32312(15) 0.3949(4) 0.0473(8) Uani 1 1 d . . .
H29 H 0.3612 0.3045 0.4605 0.057 Uiso 1 1 calc R . .
C30 C 0.35437(13) 0.20195(13) 0.4502(3) 0.0354(6) Uani 1 1 d . . .
C31 C 0.31575(14) 0.19617(16) 0.3469(4) 0.0434(8) Uani 1 1 d . . .
H31 H 0.3281 0.2218 0.2696 0.052 Uiso 1 1 calc R . .
C32 C 0.25922(15) 0.15351(17) 0.3544(4) 0.0550(10) Uani 1 1 d . . .
H32 H 0.2336 0.1500 0.2819 0.066 Uiso 1 1 calc R . .
C33 C 0.24045(16) 0.11651(17) 0.4665(5) 0.0586(10) Uani 1 1 d . . .
H33 H 0.2018 0.0878 0.4723 0.070 Uiso 1 1 calc R . .
C34 C 0.27800(16) 0.12134(15) 0.5705(4) 0.0511(9) Uani 1 1 d . . .
H34 H 0.2651 0.0957 0.6477 0.061 Uiso 1 1 calc R . .
C35 C 0.33460(15) 0.16357(13) 0.5631(4) 0.0407(7) Uani 1 1 d . . .
H35 H 0.3601 0.1664 0.6352 0.049 Uiso 1 1 calc R . .

loop_
_atom_site_aniso_label
_atom_site_aniso_U_11
_atom_site_aniso_U_22
_atom_site_aniso_U_33
_atom_site_aniso_U_23
_atom_site_aniso_U_13
_atom_site_aniso_U_12
N1 0.0345(13) 0.0432(15) 0.0390(14) -0.0024(11) 0.0034(11) 0.0221(12)
C1 0.057(2) 0.061(2) 0.0333(16) -0.0041(15) 0.0051(15) 0.0383(19)
C2 0.0359(16) 0.0366(16) 0.0356(16) -0.0049(13) 0.0057(13) 0.0147(13)
C3 0.0356(17) 0.0448(19) 0.0485(19) -0.0054(15) 0.0034(14) 0.0218(15)
O1 0.0507(15) 0.0739(19) 0.0695(18) -0.0221(14) -0.0185(13) 0.0418(15)
C4 0.085(3) 0.141(5) 0.041(2) -0.007(3) 0.000(2) 0.080(4)
C5 0.043(2) 0.0343(18) 0.101(3) -0.0091(19) 0.019(2) 0.0209(17)
C6 0.066(3) 0.0338(19) 0.098(3) 0.005(2) 0.045(2) 0.0216(18)
C7 0.116(5) 0.045(3) 0.164(6) 0.029(3) 0.100(5) 0.044(3)
C8 0.054(3) 0.0214(19) 0.199(7) 0.002(3) 0.057(4) 0.0087(19)
C9 0.055(3) 0.050(3) 0.212(8) -0.021(4) 0.024(4) 0.027(2)
C10 0.038(2) 0.037(2) 0.172(5) -0.016(3) 0.002(3) 0.0220(18)
C11 0.0355(16) 0.0387(17) 0.0375(16) 0.0030(13) 0.0115(13) 0.0170(14)
C12 0.0438(18) 0.0500(19) 0.0427(18) 0.0109(15) 0.0129(14) 0.0278(16)
C13 0.060(2) 0.051(2) 0.049(2) 0.0157(17) 0.0178(17) 0.0328(19)
C14 0.071(3) 0.0407(18) 0.0405(19) 0.0084(15) 0.0188(18) 0.0260(19)
C15 0.051(2) 0.050(2) 0.0415(19) -0.0003(15) 0.0022(16) 0.0211(17)
C16 0.0492(19) 0.050(2) 0.0354(16) 0.0058(14) 0.0037(14) 0.0285(17)
C17 0.0313(15) 0.0361(16) 0.0347(15) -0.0018(12) -0.0010(12) 0.0152(13)
C18 0.0365(16) 0.0390(17) 0.0376(16) -0.0011(13) -0.0012(13) 0.0169(14)
C19 0.077(3) 0.123(4) 0.081(3) -0.049(3) -0.037(3) 0.070(3)
C20 0.095(4) 0.172(6) 0.101(4) -0.079(4) -0.066(3) 0.095(5)
C21 0.079(3) 0.098(4) 0.060(3) -0.027(3) -0.025(2) 0.040(3)
C22 0.052(2) 0.070(3) 0.0423(19) -0.0003(18) 0.0080(17) 0.021(2)
C23 0.0434(18) 0.057(2) 0.0395(18) -0.0017(16) 0.0046(14) 0.0245(17)
C24 0.0368(16) 0.0339(16) 0.0348(16) -0.0036(12) -0.0025(13) 0.0142(14)
C25 0.0450(19) 0.0397(18) 0.053(2) 0.0046(15) 0.0072(16) 0.0147(16)
C26 0.058(2) 0.043(2) 0.058(2) 0.0102(17) 0.0126(19) 0.0137(18)
C27 0.059(2) 0.0389(19) 0.058(2) 0.0032(17) -0.0152(19) 0.0196(18)
C28 0.057(2) 0.045(2) 0.058(2) 0.0003(17) -0.0110(18) 0.0311(18)
C29 0.052(2) 0.0444(19) 0.0485(19) 0.0033(15) 0.0048(16) 0.0269(17)
C30 0.0332(15) 0.0378(16) 0.0377(15) -0.0054(13) 0.0039(12) 0.0196(13)
C31 0.0380(17) 0.055(2) 0.0447(18) -0.0037(15) 0.0023(14) 0.0291(16)
C32 0.0374(19) 0.063(2) 0.064(2) -0.016(2) -0.0072(17) 0.0247(18)
C33 0.0352(19) 0.054(2) 0.070(3) -0.011(2) 0.0106(18) 0.0101(17)
C34 0.051(2) 0.044(2) 0.047(2) -0.0033(16) 0.0140(17) 0.0155(17)
C35 0.0438(18) 0.0356(16) 0.0423(17) -0.0061(13) 0.0037(14) 0.0196(15)

loop_
_atom_type_symbol
_atom_type_description
_atom_type_scat_dispersion_real
_atom_type_scat_dispersion_imag
_atom_type_scat_source
C C 0.0033 0.0016 'International Tables Vol C Tables 4.2.6.8 and 6.1.1.4'
H H 0.0000 0.0000 'International Tables Vol C Tables 4.2.6.8 and 6.1.1.4'
N N 0.0061 0.0033 'International Tables Vol C Tables 4.2.6.8 and 6.1.1.4'
O O 0.0106 0.0060 'International Tables Vol C Tables 4.2.6.8 and 6.1.1.4'

loop_
_geom_angle_atom_site_label_1
_geom_angle_atom_site_label_2
_geom_angle_atom_site_label_3
_geom_angle
_geom_angle_site_symmetry_1
_geom_angle_site_symmetry_3
_geom_angle_publ_flag
C1 N1 C2 60.9(2) . . ?
C1 N1 C17 117.1(3) . . ?
C2 N1 C17 121.6(2) . . ?
N1 C1 C2 59.7(2) . . ?
N1 C2 C1 59.4(2) . . ?
N1 C2 C3 119.2(3) . . ?
C1 C2 C3 125.5(3) . . ?
O1 C3 C5 104.6(3) . . ?
O1 C3 C2 109.3(3) . . ?
C5 C3 C2 113.1(3) . . ?
O1 C3 C11 108.9(3) . . ?
C5 C3 C11 108.9(3) . . ?
C2 C3 C11 111.7(3) . . ?
C4 O1 C3 115.3(3) . . ?
C6 C5 C10 117.6(4) . . ?
C6 C5 C3 120.4(4) . . ?
C10 C5 C3 121.9(5) . . ?
C5 C6 C7 120.9(5) . . ?
C6 C7 C8 117.4(6) . . ?
C9 C8 C7 121.3(5) . . ?
C10 C9 C8 119.4(6) . . ?
C9 C10 C5 123.3(7) . . ?
C12 C11 C16 117.8(3) . . ?
C12 C11 C3 118.0(3) . . ?
C16 C11 C3 124.1(3) . . ?
C13 C12 C11 121.2(3) . . ?
C12 C13 C14 120.3(3) . . ?
C15 C14 C13 119.5(3) . . ?
C14 C15 C16 120.4(4) . . ?
C15 C16 C11 120.6(3) . . ?
N1 C17 C30 112.4(2) . . ?
N1 C17 C18 106.7(2) . . ?
C30 C17 C18 111.8(3) . . ?
N1 C17 C24 106.6(2) . . ?
C30 C17 C24 111.8(3) . . ?
C18 C17 C24 107.3(2) . . ?
C23 C18 C19 117.7(3) . . ?
C23 C18 C17 121.0(3) . . ?
C19 C18 C17 121.3(3) . . ?
C18 C19 C20 119.1(4) . . ?
C21 C20 C19 122.1(5) . . ?
C22 C21 C20 118.5(4) . . ?
C21 C22 C23 120.0(4) . . ?
C18 C23 C22 122.4(3) . . ?
C25 C24 C29 118.0(3) . . ?
C25 C24 C17 121.2(3) . . ?
C29 C24 C17 120.8(3) . . ?
C24 C25 C26 121.2(4) . . ?
C27 C26 C25 120.1(4) . . ?
C26 C27 C28 119.1(3) . . ?
C29 C28 C27 121.2(4) . . ?
C28 C29 C24 120.3(3) . . ?
C31 C30 C35 117.8(3) . . ?
C31 C30 C17 121.7(3) . . ?
C35 C30 C17 120.4(3) . . ?
C30 C31 C32 121.3(4) . . ?
C33 C32 C31 120.1(4) . . ?
C32 C33 C34 119.7(3) . . ?
C33 C34 C35 120.4(4) . . ?
C34 C35 C30 120.6(3) . . ?

loop_
_geom_bond_atom_site_label_1
_geom_bond_atom_site_label_2
_geom_bond_distance
_geom_bond_site_symmetry_2
_geom_bond_publ_flag
N1 C1 1.460(4) . ?
N1 C2 1.464(4) . ?
N1 C17 1.504(4) . ?
C1 C2 1.483(5) . ?
C2 C3 1.523(5) . ?
C3 O1 1.444(4) . ?
C3 C5 1.520(5) . ?
C3 C11 1.527(5) . ?
O1 C4 1.431(6) . ?
C5 C6 1.374(7) . ?
C5 C10 1.385(6) . ?
C6 C7 1.404(6) . ?
C7 C8 1.414(10) . ?
C8 C9 1.344(10) . ?
C9 C10 1.340(8) . ?
C11 C12 1.397(5) . ?
C11 C16 1.399(5) . ?
C12 C13 1.368(5) . ?
C13 C14 1.383(6) . ?
C14 C15 1.378(5) . ?
C15 C16 1.380(5) . ?
C17 C30 1.534(4) . ?
C17 C18 1.541(4) . ?
C17 C24 1.543(4) . ?
C18 C23 1.379(5) . ?
C18 C19 1.388(6) . ?
C19 C20 1.397(6) . ?
C20 C21 1.379(8) . ?
C21 C22 1.354(6) . ?
C22 C23 1.389(5) . ?
C24 C25 1.379(5) . ?
C24 C29 1.401(5) . ?
C25 C26 1.394(5) . ?
C26 C27 1.367(6) . ?
C27 C28 1.382(6) . ?
C28 C29 1.371(5) . ?
C30 C31 1.388(5) . ?
C30 C35 1.402(5) . ?
C31 C32 1.393(5) . ?
C32 C33 1.376(6) . ?
C33 C34 1.379(6) . ?
C34 C35 1.391(5) . ?

loop_
_geom_torsion_atom_site_label_1
_geom_torsion_atom_site_label_2
_geom_torsion_atom_site_label_3
_geom_torsion_atom_site_label_4
_geom_torsion
_geom_torsion_site_symmetry_1
_geom_torsion_site_symmetry_2
_geom_torsion_site_symmetry_3
_geom_torsion_site_symmetry_4
_geom_torsion_publ_flag
C17 N1 C1 C2 -112.9(3) . . . . ?
C17 N1 C2 C1 105.6(3) . . . . ?
C1 N1 C2 C3 116.3(3) . . . . ?
C17 N1 C2 C3 -138.0(3) . . . . ?
N1 C1 C2 C3 -105.9(3) . . . . ?
N1 C2 C3 O1 72.5(4) . . . . ?
C1 C2 C3 O1 144.0(3) . . . . ?
N1 C2 C3 C5 -43.6(4) . . . . ?
C1 C2 C3 C5 27.9(5) . . . . ?
N1 C2 C3 C11 -166.8(3) . . . . ?
C1 C2 C3 C11 -95.4(4) . . . . ?
C5 C3 O1 C4 -175.8(3) . . . . ?
C2 C3 O1 C4 62.8(4) . . . . ?
C11 C3 O1 C4 -59.5(4) . . . . ?
O1 C3 C5 C6 168.4(3) . . . . ?
C2 C3 C5 C6 -72.8(4) . . . . ?
C11 C3 C5 C6 52.0(4) . . . . ?
O1 C3 C5 C10 -7.6(4) . . . . ?
C2 C3 C5 C10 111.3(4) . . . . ?
C11 C3 C5 C10 -123.9(3) . . . . ?
C10 C5 C6 C7 -2.2(6) . . . . ?
C3 C5 C6 C7 -178.3(3) . . . . ?
C5 C6 C7 C8 1.4(6) . . . . ?
C6 C7 C8 C9 0.1(7) . . . . ?
C7 C8 C9 C10 -0.6(8) . . . . ?
C8 C9 C10 C5 -0.3(7) . . . . ?
C6 C5 C10 C9 1.8(6) . . . . ?
C3 C5 C10 C9 177.8(4) . . . . ?
O1 C3 C11 C12 -47.4(4) . . . . ?
C5 C3 C11 C12 66.2(4) . . . . ?
C2 C3 C11 C12 -168.2(3) . . . . ?
O1 C3 C11 C16 130.9(3) . . . . ?
C5 C3 C11 C16 -115.5(4) . . . . ?
C2 C3 C11 C16 10.1(4) . . . . ?
C16 C11 C12 C13 -0.9(5) . . . . ?
C3 C11 C12 C13 177.5(3) . . . . ?
C11 C12 C13 C14 -2.0(5) . . . . ?
C12 C13 C14 C15 4.5(5) . . . . ?
C13 C14 C15 C16 -4.1(5) . . . . ?
C14 C15 C16 C11 1.2(5) . . . . ?
C12 C11 C16 C15 1.3(5) . . . . ?
C3 C11 C16 C15 -177.0(3) . . . . ?
C1 N1 C17 C30 48.4(4) . . . . ?
C2 N1 C17 C30 -22.6(4) . . . . ?
C1 N1 C17 C18 171.2(3) . . . . ?
C2 N1 C17 C18 100.3(3) . . . . ?
C1 N1 C17 C24 -74.4(3) . . . . ?
C2 N1 C17 C24 -145.4(3) . . . . ?
N1 C17 C18 C23 -176.8(3) . . . . ?
C30 C17 C18 C23 -53.5(4) . . . . ?
C24 C17 C18 C23 69.3(4) . . . . ?
N1 C17 C18 C19 6.0(5) . . . . ?
C30 C17 C18 C19 129.2(4) . . . . ?
C24 C17 C18 C19 -107.9(4) . . . . ?
C23 C18 C19 C20 1.2(8) . . . . ?
C17 C18 C19 C20 178.5(5) . . . . ?
C18 C19 C20 C21 1.8(11) . . . . ?
C19 C20 C21 C22 -4.4(10) . . . . ?
C20 C21 C22 C23 4.0(8) . . . . ?
C19 C18 C23 C22 -1.5(6) . . . . ?
C17 C18 C23 C22 -178.9(3) . . . . ?
C21 C22 C23 C18 -1.1(6) . . . . ?
N1 C17 C24 C25 -17.6(4) . . . . ?
C30 C17 C24 C25 -140.7(3) . . . . ?
C18 C17 C24 C25 96.4(3) . . . . ?
N1 C17 C24 C29 163.6(3) . . . . ?
C30 C17 C24 C29 40.4(4) . . . . ?
C18 C17 C24 C29 -82.5(3) . . . . ?
C29 C24 C25 C26 -1.9(5) . . . . ?
C17 C24 C25 C26 179.2(3) . . . . ?
C24 C25 C26 C27 0.5(6) . . . . ?
C25 C26 C27 C28 1.8(6) . . . . ?
C26 C27 C28 C29 -2.7(6) . . . . ?
C27 C28 C29 C24 1.3(6) . . . . ?
C25 C24 C29 C28 1.0(5) . . . . ?
C17 C24 C29 C28 179.9(3) . . . . ?
N1 C17 C30 C31 -85.5(4) . . . . ?
C18 C17 C30 C31 154.6(3) . . . . ?
C24 C17 C30 C31 34.3(4) . . . . ?
N1 C17 C30 C35 90.7(3) . . . . ?
C18 C17 C30 C35 -29.2(4) . . . . ?
C24 C17 C30 C35 -149.5(3) . . . . ?
C35 C30 C31 C32 -0.3(5) . . . . ?
C17 C30 C31 C32 176.0(3) . . . . ?
C30 C31 C32 C33 0.9(5) . . . . ?
C31 C32 C33 C34 -0.9(6) . . . . ?
C32 C33 C34 C35 0.4(6) . . . . ?
C33 C34 C35 C30 0.2(5) . . . . ?
C31 C30 C35 C34 -0.2(5) . . . . ?
C17 C30 C35 C34 -176.5(3) . . . . ?

loop_
_cod_related_entry_id
_cod_related_entry_database
_cod_related_entry_code
1 ChemSpider 21189871
